data_1527846
loop_
_publ_author_name
'Moze, O.'
'Ibberson, R.M.'
'Buschow, K.H.J.'

_publ_section_title
;
 Neutron diffraction invetigation of V site preference in R Co10 V2
 compounds
;
_journal_name_full 'Journal of Alloys Compd.'
_journal_page_first L1
_journal_page_last L2
_journal_volume 196
_journal_year 1993
_chemical_formula_sum 'Co9.16 V2.84 Y'
_space_group_IT_number 139
_symmetry_space_group_name_Hall '-I 4 2'
_symmetry_space_group_name_H-M 'I 4/m m m'
_cell_angle_alpha 90
_cell_angle_beta 90
_cell_angle_gamma 90
_cell_formula_units_Z 2
_cell_length_a 8.3566
_cell_length_b 8.3566
_cell_length_c 4.6975
_cell_volume 328.039
_citation_journal_id_ASTM JALCEU
_cod_data_source_file Moze_JALCEU_1993_374.cif
_cod_data_source_block Co9.16V2.84Y1
_cod_original_cell_volume 328.0394
_cod_original_formula_sum 'Co9.16 V2.84 Y1'
_cod_database_code 1527846

loop_
_symmetry_equiv_pos_as_xyz
x,y,z
-y,x,z
-x,-y,z
y,-x,z
x,-y,-z
y,x,-z
-x,y,-z
-y,-x,-z
-x,-y,-z
y,-x,-z
x,y,-z
-y,x,-z
-x,y,z
-y,-x,z
x,-y,z
y,x,z
x+1/2,y+1/2,z+1/2
-y+1/2,x+1/2,z+1/2
-x+1/2,-y+1/2,z+1/2
y+1/2,-x+1/2,z+1/2
x+1/2,-y+1/2,-z+1/2
y+1/2,x+1/2,-z+1/2
-x+1/2,y+1/2,-z+1/2
-y+1/2,-x+1/2,-z+1/2
-x+1/2,-y+1/2,-z+1/2
y+1/2,-x+1/2,-z+1/2
x+1/2,y+1/2,-z+1/2
-y+1/2,x+1/2,-z+1/2
-x+1/2,y+1/2,z+1/2
-y+1/2,-x+1/2,z+1/2
x+1/2,-y+1/2,z+1/2
y+1/2,x+1/2,z+1/2

loop_
_atom_site_label
_atom_site_type_symbol
_atom_site_fract_x
_atom_site_fract_y
_atom_site_fract_z
_atom_site_occupancy
_atom_site_U_iso_or_equiv
V3 V 0.2804 0.5 0 0.04 0.0
V1 V 0.25 0.25 0.25 0.07 0.0
Co1 Co 0.25 0.25 0.25 0.93 0.0
V2 V 0.3623 0 0 0.6 0.0
Co3 Co 0.2804 0.5 0 0.96 0.0
Co2 Co 0.3623 0 0 0.4 0.0
Y1 Y 0 0 0 1 0.0
